data_4003428
loop_
_publ_author_name
'Han, Zhongxia'
'Picone, A. Lorena'
'Slawin, Alexandra M.Z.'
'Seymour, Valerie R.'
'Ashbrook, Sharon E.'
'Zhou, Wuzong'
'Thompson, Stephen P.'
'Parker, Julia E.'
'Wright, Paul A.'

_publ_section_title
;
 Novel Large-Pore Aluminophosphate Molecular Sieve STA-15 Prepared Using
 the Tetrapropylammonium Cation As a Structure Directing Agent
;
_journal_issue 2
_journal_name_full 'Chemistry of Materials'
_journal_page_first 338
_journal_paper_doi 10.1021/cm902528y
_journal_volume 22
_journal_year 2010
_chemical_formula_sum 'C2 Al4 N O16 P4'
_chemical_formula_weight 525.84
_space_group_IT_number 45
_space_group_name_Hall 'I 2 -2c'
_space_group_name_H-M_alt 'I b a 2'
_symmetry_cell_setting orthorhombic
_symmetry_space_group_name_H-M 'I b a 2'
_audit_creation_date 2009-09-30T13:19
_audit_creation_method 'from EXP file using GSAS2CIF'
_audit_update_record ' 2009-09-30T13:19  Initial CIF as created by GSAS2CIF'
_cell_angle_alpha 90.0
_cell_angle_beta 90.0
_cell_angle_gamma 90.0
_cell_formula_units_Z 8
_cell_length_a 14.80220(10)
_cell_length_b 27.33066(21)
_cell_length_c 8.34870(5)
_cell_measurement_temperature 100(2)
_cell_volume 3377.50(4)
_computing_structure_refinement GSAS
_diffrn_radiation_polarisn_ratio 0.93
_diffrn_radiation_probe x-ray
_diffrn_radiation_type synchrotron
_diffrn_radiation_wavelength 0.827267
_exptl_absorpt_correction_T_max 1.00000
_exptl_absorpt_correction_T_min 1.00000
_exptl_absorpt_process_details
;   GSAS Absorption/surface roughness correction: function number 0
 No correction is applied.
;
_pd_block_id 2009-09-30T13:19|STA15-AS-PREPAREDFIN||I11
_pd_calc_method 'Rietveld Refinement'
_pd_char_colour white
_pd_instr_location ' ?'
_pd_meas_2theta_range_inc 0.001
_pd_meas_2theta_range_max 60.0
_pd_meas_2theta_range_min 1.836
_pd_meas_number_of_points 58165
_pd_phase_name 'from C:/gsas/MyWork/May-June 2009/LP-77 as prepared/sta-15 as prep'
_pd_proc_2theta_range_inc 0.001
_pd_proc_2theta_range_max 59.99998
_pd_proc_2theta_range_min 1.835982
_pd_proc_info_datetime 2009-09-30T13:19:13
_pd_proc_info_excluded_regions ' ?'
_pd_proc_ls_background_function
;   GSAS Background function number 7 with 36 terms.
 Linear interpolation
      1:    149.180     2:    121.583     3:    118.028     4:    115.563    
      5:    109.465     6:    109.975     7:    126.343     8:    157.830    
      9:    179.167    10:    177.405    11:    135.298    12:    116.886    
     13:    116.737    14:    98.9194    15:    84.3652    16:    74.0145    
     17:    73.6523    18:    67.7546    19:    67.1670    20:    60.2904    
     21:    68.4312    22:    65.5158    23:    68.8440    24:    73.4529    
     25:    60.9314    26:    70.0660    27:    68.2582    28:    68.6917    
     29:    79.3821    30:    72.4967    31:    77.0805    32:    74.9261    
     33:    74.7446    34:    73.4227    35:    77.2595    36:    78.3103    
;
_pd_proc_ls_peak_cutoff 0.00500
_pd_proc_ls_pref_orient_corr
;   March-Dollase
 AXIS  1 Ratio=   1.01333  h= 0.000  k= 0.000  l= 1.000
 Prefered orientation correction range: Min=   0.96105, Max=   1.02006
;
_pd_proc_ls_profile_function
;
 CW Profile function number 2 with  18 terms
 Profile coefficients for Simpson's rule integration of pseudovoigt function
 C.J. Howard (1982). J. Appl. Cryst.,15,615-620.
 P. Thompson, D.E. Cox & J.B. Hastings (1987). J. Appl. Cryst.,20,79-83.
 #1(GU)   =   21.682 #2(GV)   =   -1.819 #3(GW)   =    0.009
 #4(LX)   =    0.327 #5(LY)   =   12.685 #6(trns) =    1.651
 #7(asym) =   0.2754 #8(shft) =   0.0000 #9(GP)   =    0.019
 #10(stec)=    -5.75 #11(ptec)=    -0.33 #12(sfec)=     0.00
 #13(L11) =    0.000 #14(L22) =    0.000 #15(L33) =    0.000
 #16(L12) =    0.000 #17(L13) =   -0.001 #18(L23) =    0.002
 Peak tails are ignored  where the intensity is below 0.0050 times the peak
   Aniso. broadening axis   0.0   0.0   1.0
;
_pd_proc_ls_prof_R_factor 0.0775
_pd_proc_ls_prof_wR_expected 0.0637
_pd_proc_ls_prof_wR_factor 0.1014
_pd_proc_number_of_points 58165
_pd_spec_mounting ' ?'
_refine_ls_goodness_of_fit_all 1.70
_refine_ls_matrix_type full
_refine_ls_number_parameters 87
_refine_ls_number_restraints 80
_refine_ls_R_Fsqd_factor 0.16515
_refine_ls_shift/su_max 0.04
_refine_ls_shift/su_mean 0.01
_reflns_d_resolution_high 1.225
_reflns_d_resolution_low 13.665
_reflns_limit_h_max 12
_reflns_limit_h_min 0
_reflns_limit_k_max 22
_reflns_limit_k_min 0
_reflns_limit_l_max 6
_reflns_limit_l_min 0
_reflns_number_total 542
_cod_data_source_file cm902528y_si_003.cif
_cod_data_source_block STA15-AS-PREPAREDFIN_publ
_cod_depositor_comments
;
The following automatic conversions were performed:

data item '_geom_angle_publ_flag' value 'N' was changed to 'n' in
accordance with the
/home/saulius/struct/COD-crude-data/automatic-downloads/DataCite-retrospective/ACS/depositions/lib/dictionaries/cif_core.dic
dictionary named 'cif_core.dic' version 2.4.2 last updated on
2011-04-26 (67 times).

data item '_geom_bond_publ_flag' value 'N' was changed to 'n' in
accordance with the
/home/saulius/struct/COD-crude-data/automatic-downloads/DataCite-retrospective/ACS/depositions/lib/dictionaries/cif_core.dic
dictionary named 'cif_core.dic' version 2.4.2 last updated on
2011-04-26 (81 times).

Automatic conversion script
Id: cif_fix_values 6909 2019-04-08 15:41:33Z antanas 
;
_cod_original_cell_volume 3377.50(5)
_cod_database_code 4003428
_gsas_exptl_extinct_corr_t_min 1.00000
_gsas_exptl_extinct_corr_t_max 1.00000

loop_
_symmetry_equiv_pos_site_id
_symmetry_equiv_pos_as_xyz
1 +x,+y,+z
2 -x+1/2,+y+1/2,+z
3 +x+1/2,-y+1/2,+z
4 -x,-y,+z
101 +x+1/2,+y+1/2,+z+1/2
102 -x,+y,+z+1/2
103 +x,-y,+z+1/2
104 -x+1/2,-y+1/2,+z+1/2

loop_
_atom_site_type_symbol
_atom_site_label
_atom_site_fract_x
_atom_site_fract_y
_atom_site_fract_z
_atom_site_occupancy
_atom_site_thermal_displace_type
_atom_site_U_iso_or_equiv
_atom_site_symmetry_multiplicity
P P1 0.90205(35) 0.78204(15) 0.1424(6) 1.0 Uiso 0.0433(4) 8
P P2 0.90503(32) 0.67065(14) 0.6387(6) 1.0 Uiso 0.0433(4) 8
P P3 0.71995(30) 0.63952(15) 0.1377(5) 1.0 Uiso 0.0433(4) 8
P P4 0.39889(30) 0.55285(16) 0.1428(6) 1.0 Uiso 0.0433(4) 8
Al Al1 0.9064(4) 0.77866(15) 0.7682(5) 1.0 Uiso 0.0433(4) 8
Al Al2 0.90026(34) 0.67455(16) 0.2610(5) 1.0 Uiso 0.0433(4) 8
Al Al3 0.59319(34) 0.55547(16) 0.2648(6) 1.0 Uiso 0.0433(4) 8
Al Al4 0.27381(33) 0.63522(17) 0.2632(5) 1.0 Uiso 0.0433(4) 8
O O1 0.8795(5) 0.73410(15) 0.2211(8) 1.0 Uiso 0.0433(4) 8
O O2 0.9920(4) 0.80195(20) 0.2037(9) 1.0 Uiso 0.0433(4) 8
O O3 0.8281(5) 0.81880(21) 0.1670(8) 1.0 Uiso 0.0433(4) 8
O O4 0.9087(4) 0.77217(21) 0.9679(5) 1.0 Uiso 0.0433(4) 8
O O5 0.8881(5) 0.72198(15) 0.6906(8) 1.0 Uiso 0.0433(4) 8
O O6 0.83815(34) 0.63464(22) 0.7100(8) 1.0 Uiso 0.0433(4) 8
O O7 0.8975(4) 0.66898(21) 0.4617(5) 1.0 Uiso 0.0433(4) 8
O O8 1.0005(4) 0.65426(20) 0.1847(9) 1.0 Uiso 0.0433(4) 8
O O9 0.81861(33) 0.63617(22) 0.1879(8) 1.0 Uiso 0.0433(4) 8
O O10 0.6795(5) 0.68454(21) 0.2110(8) 1.0 Uiso 0.0433(4) 8
O O11 0.7149(4) 0.64469(22) 0.9608(4) 1.0 Uiso 0.0433(4) 8
O O12 0.6748(4) 0.59367(21) 0.1933(9) 1.0 Uiso 0.0433(4) 8
O O13 0.4870(4) 0.57502(21) 0.2076(9) 1.0 Uiso 0.0433(4) 8
O O14 0.3862(5) 0.50086(16) 0.1923(9) 1.0 Uiso 0.0433(4) 8
O O15 0.3185(4) 0.58061(21) 0.2086(8) 1.0 Uiso 0.0433(4) 8
O O16 0.3989(4) 0.55472(21) 0.9657(6) 1.0 Uiso 0.0433(4) 8
C C1 0.1271(13) 0.4820(9) 0.8001(21) 1.0 Uiso 0.06 8
C C2 0.1231(12) 0.5304(7) 0.8900(21) 1.0 Uiso 0.06 8
N C3 0.0441(9) 0.5268(5) 0.7794(15) 1.0 Uiso 0.06 8

loop_
_atom_type_symbol
_atom_type_number_in_cell
_atom_type_scat_dispersion_real
_atom_type_scat_dispersion_imag
_atom_type_scat_Cromer_Mann_a1
_atom_type_scat_Cromer_Mann_a2
_atom_type_scat_Cromer_Mann_a3
_atom_type_scat_Cromer_Mann_a4
_atom_type_scat_Cromer_Mann_b1
_atom_type_scat_Cromer_Mann_b2
_atom_type_scat_Cromer_Mann_b3
_atom_type_scat_Cromer_Mann_b4
_atom_type_scat_Cromer_Mann_c
_atom_type_scat_source
P 32.0 0.000 0.000 6.43450 1.90670 4.17910 27.1570 1.78000 0.52600 1.49080 68.1645 1.11490 International_Tables_Vol_C
Al 32.0 0.000 0.000 6.42020 3.03870 1.90020 0.74260 1.59360 31.5472 1.96460 85.0886 1.11510 International_Tables_Vol_C
O 128.0 0.000 0.000 3.04850 13.2771 2.28680 5.70110 1.54630 0.32390 0.86700 32.9089 0.25080 International_Tables_Vol_C
C 16.0 0.000 0.000 2.31000 20.8439 1.02000 10.2075 1.58860 0.56870 0.86500 51.6512 0.21560 International_Tables_Vol_C
N 8.0 0.000 0.000 12.2126 0.00570 3.13220 9.89330 2.01250 28.9975 1.16630 0.58260 -11.529 International_Tables_Vol_C

loop_
_geom_angle_atom_site_label_1
_geom_angle_atom_site_label_2
_geom_angle_atom_site_label_3
_geom_angle
_geom_angle_site_symmetry_1
_geom_angle_site_symmetry_3
_geom_angle_publ_flag
O1 P1 O2 110.9(4) 1_555 1_555 n
O1 P1 O3 111.2(4) 1_555 1_555 n
O1 P1 O4 106.6(4) 1_555 1_554 n
O2 P1 O3 110.6(4) 1_555 1_555 n
O2 P1 O4 109.6(4) 1_555 1_554 n
O3 P1 O4 107.8(4) 1_555 1_554 n
O5 P2 O6 112.8(4) 1_555 1_555 n
O5 P2 O7 107.8(4) 1_555 1_555 n
O5 P2 O8 111.1(4) 1_555 102_645 n
O6 P2 O7 108.8(4) 1_555 1_555 n
O6 P2 O8 108.10(34) 1_555 102_645 n
O7 P2 O8 108.2(4) 1_555 102_645 n
O9 P3 O10 108.7(4) 1_555 1_555 n
O9 P3 O11 109.1(4) 1_555 1_554 n
O9 P3 O12 107.0(4) 1_555 1_555 n
O10 P3 O11 107.9(4) 1_555 1_554 n
O10 P3 O12 112.5(4) 1_555 1_555 n
O11 P3 O12 111.5(4) 1_554 1_555 n
O13 P4 O14 112.6(4) 1_555 1_555 n
O13 P4 O15 110.0(4) 1_555 1_555 n
O13 P4 O16 109.7(4) 1_555 1_554 n
O14 P4 O15 106.2(4) 1_555 1_555 n
O14 P4 O16 108.0(4) 1_555 1_554 n
O15 P4 O16 110.2(4) 1_555 1_554 n
O2 Al1 O4 109.46(35) 102_645 1_555 n
O2 Al1 O5 110.94(34) 102_645 1_555 n
O2 Al1 O10 110.42(34) 102_645 104_665 n
O4 Al1 O5 106.61(33) 1_555 1_555 n
O4 Al1 O10 111.04(34) 1_555 104_665 n
O5 Al1 O10 108.30(31) 1_555 104_665 n
O1 Al2 O7 106.19(32) 1_555 1_555 n
O1 Al2 O8 113.41(34) 1_555 1_555 n
O1 Al2 O9 113.05(35) 1_555 1_555 n
O7 Al2 O8 111.3(4) 1_555 1_555 n
O7 Al2 O9 106.39(33) 1_555 1_555 n
O8 Al2 O9 106.33(29) 1_555 1_555 n
O12 Al3 O13 111.00(33) 1_555 1_555 n
O12 Al3 O14 107.82(32) 1_555 4_665 n
O12 Al3 O16 107.9(4) 1_555 102_544 n
O13 Al3 O14 110.38(32) 1_555 4_665 n
O13 Al3 O16 110.1(4) 1_555 102_544 n
O14 Al3 O16 109.6(4) 4_665 102_544 n
O3 Al4 O6 110.03(32) 3_465 102_544 n
O3 Al4 O11 107.70(34) 3_465 102_544 n
O3 Al4 O15 109.93(34) 3_465 1_555 n
O6 Al4 O11 110.62(34) 102_544 102_544 n
O6 Al4 O15 107.39(31) 102_544 1_555 n
O11 Al4 O15 111.18(34) 102_544 1_555 n
P1 O1 Al2 152.3(5) 1_555 1_555 n
P1 O2 Al1 137.4(4) 1_555 102_644 n
P1 O3 Al4 155.3(5) 1_555 3_565 n
P1 O4 Al1 162.7(4) 1_556 1_555 n
P2 O5 Al1 160.3(5) 1_555 1_555 n
P2 O6 Al4 136.5(4) 1_555 102_545 n
P2 O7 Al2 171.0(5) 1_555 1_555 n
P2 O8 Al2 143.1(4) 102_644 1_555 n
P3 O9 Al2 137.6(4) 1_555 1_555 n
P3 O10 Al1 154.7(5) 1_555 104_664 n
P3 O11 Al4 163.2(4) 1_556 102_545 n
P3 O12 Al3 159.9(5) 1_555 1_555 n
P4 O13 Al3 138.4(4) 1_555 1_555 n
P4 O14 Al3 161.6(5) 1_555 4_665 n
P4 O15 Al4 147.7(5) 1_555 1_555 n
P4 O16 Al3 175.8(5) 1_556 102_545 n
C2 C1 C3 53.9(10) 1_555 1_555 n
C1 C2 C3 70.7(12) 1_555 1_555 n
C1 C3 C2 55.5(10) 1_555 1_555 n

loop_
_geom_bond_atom_site_label_1
_geom_bond_atom_site_label_2
_geom_bond_distance
_geom_bond_site_symmetry_2
_geom_bond_publ_flag
P1 Al1 3.025(5) 102_754 n
P1 O1 1.5035(30) 1_555 n
P1 O2 1.5273(30) 1_555 n
P1 O3 1.4997(30) 1_555 n
P1 O4 1.4849(30) 1_554 n
P2 Al2 3.060(4) 102_755 n
P2 Al4 3.004(5) 102_655 n
P2 O5 1.4893(30) 1_555 n
P2 O6 1.5176(31) 1_555 n
P2 O7 1.4830(30) 1_555 n
P2 O8 1.5183(30) 102_755 n
P3 Al2 3.016(5) 1_555 n
P3 O9 1.5220(30) 1_555 n
P3 O10 1.4986(30) 1_555 n
P3 O11 1.4857(30) 1_554 n
P3 O12 1.4938(30) 1_555 n
P4 Al3 3.052(5) 1_555 n
P4 O13 1.5367(30) 1_555 n
P4 O14 1.4916(29) 1_555 n
P4 O15 1.5148(31) 1_555 n
P4 O16 1.4793(30) 1_554 n
Al1 P1 3.025(5) 102_755 n
Al1 O2 1.7185(30) 102_755 n
Al1 O4 1.6765(30) 1_555 n
Al1 O5 1.7009(30) 1_555 n
Al1 O10 1.6911(30) 104_665 n
Al2 P2 3.060(4) 102_754 n
Al2 P3 3.016(5) 1_555 n
Al2 O1 1.6894(30) 1_555 n
Al2 O7 1.6826(30) 1_555 n
Al2 O8 1.7068(30) 1_555 n
Al2 O9 1.7127(31) 1_555 n
Al3 P4 3.052(5) 1_555 n
Al3 O12 1.7051(31) 1_555 n
Al3 O13 1.7270(30) 1_555 n
Al3 O14 1.6821(29) 4_665 n
Al3 O16 1.6816(30) 102_654 n
Al4 P2 3.004(5) 102_654 n
Al4 O3 1.6940(31) 3_465 n
Al4 O6 1.7158(30) 102_654 n
Al4 O11 1.6788(30) 102_654 n
Al4 O15 1.6947(31) 1_555 n
O1 P1 1.5035(30) 1_555 n
O1 Al2 1.6894(30) 1_555 n
O2 P1 1.5273(30) 1_555 n
O2 Al1 1.7185(30) 102_754 n
O3 P1 1.4997(30) 1_555 n
O3 Al4 1.6940(31) 3_565 n
O4 P1 1.4849(30) 1_556 n
O4 Al1 1.6765(30) 1_555 n
O5 P2 1.4893(30) 1_555 n
O5 Al1 1.7009(30) 1_555 n
O6 P2 1.5176(31) 1_555 n
O6 Al4 1.7158(30) 102_655 n
O7 P2 1.4830(30) 1_555 n
O7 Al2 1.6826(30) 1_555 n
O8 P2 1.5183(30) 102_754 n
O8 Al2 1.7068(30) 1_555 n
O9 P3 1.5220(30) 1_555 n
O9 Al2 1.7127(31) 1_555 n
O10 P3 1.4986(30) 1_555 n
O10 Al1 1.6911(30) 104_664 n
O11 P3 1.4857(30) 1_556 n
O11 Al4 1.6788(30) 102_655 n
O12 P3 1.4938(30) 1_555 n
O12 Al3 1.7051(31) 1_555 n
O13 P4 1.5367(30) 1_555 n
O13 Al3 1.7270(30) 1_555 n
O14 P4 1.4916(29) 1_555 n
O14 Al3 1.6821(29) 4_665 n
O15 P4 1.5148(31) 1_555 n
O15 Al4 1.6947(31) 1_555 n
O16 P4 1.4793(30) 1_556 n
O16 Al3 1.6816(30) 102_655 n
C1 C2 1.522(24) 1_555 n
C1 C3 1.744(22) 1_555 n
C2 C1 1.522(24) 1_555 n
C2 C3 1.492(19) 1_555 n
C3 C1 1.744(22) 1_555 n
C3 C2 1.492(19) 1_555 n
C3 C3 1.964(25) 4_565 n
